data_8101875
loop_
_publ_author_name
'Wang, J.-G.'
'Kang, H.-X.'
'Zheng, X.-Y.'

_publ_section_title
;
Crystal structure of bis(1,10-phenanthroline)copper(I) dichlorocuprate
(I), [Cu(C~12~H~8~N~2~)~2~][CuCl~2~]
;
_journal_issue 4
_journal_name_full 'Zeitschrift f\"ur Kristallographie - New Crystal Structures'
_journal_page_first 597
_journal_page_last 598
_journal_volume 220
_journal_year 2005
_chemical_formula_sum 'C24 H16 Cl2 Cu2 N4'
_chemical_formula_weight 558.39
_chemical_name_systematic
;
bis(1,10-phenanthroline)copper(I) dichlorocuprate(I)
;
_space_group_IT_number 15
_symmetry_cell_setting monoclinic
_symmetry_space_group_name_Hall '-C 2yc'
_symmetry_space_group_name_H-M 'C 1 2/c 1'
_atom_sites_solution_hydrogens geom
_atom_sites_solution_primary direct
_atom_sites_solution_secondary difmap
_audit_creation_method SHELXL-97
_cell_angle_alpha 90.00
_cell_angle_beta 103.096(2)
_cell_angle_gamma 90.00
_cell_formula_units_Z 8
_cell_length_a 19.709(3)
_cell_length_b 14.830(3)
_cell_length_c 15.208(3)
_cell_measurement_reflns_used 6180
_cell_measurement_temperature 273(2)
_cell_measurement_theta_max 28.21
_cell_measurement_theta_min 2.36
_cell_volume 4329.5(14)
_computing_cell_refinement 'Bruker SMART'
_computing_data_collection 'Bruker SMART'
_computing_data_reduction 'Bruker SAINT'
_computing_molecular_graphics 'Bruker SHELXTL'
_computing_publication_material 'Bruker SHELXTL'
_computing_structure_refinement 'SHELXL-97 (Sheldrick, 1997)'
_computing_structure_solution 'SHELXS-97 (Sheldrick, 1990)'
_diffrn_ambient_temperature 273(2)
_diffrn_measured_fraction_theta_full 0.995
_diffrn_measured_fraction_theta_max 0.995
_diffrn_measurement_device_type 'Bruker SMART CCD'
_diffrn_measurement_method phi/omega
_diffrn_radiation_monochromator graphite
_diffrn_radiation_source 'fine-focus sealed tube'
_diffrn_radiation_type MoK\a
_diffrn_radiation_wavelength 0.71073
_diffrn_reflns_av_R_equivalents 0.0143
_diffrn_reflns_av_sigmaI/netI 0.0150
_diffrn_reflns_limit_h_max 25
_diffrn_reflns_limit_h_min -25
_diffrn_reflns_limit_k_max 19
_diffrn_reflns_limit_k_min -16
_diffrn_reflns_limit_l_max 19
_diffrn_reflns_limit_l_min -19
_diffrn_reflns_number 14321
_diffrn_reflns_theta_full 27.50
_diffrn_reflns_theta_max 27.50
_diffrn_reflns_theta_min 2.36
_exptl_absorpt_coefficient_mu 2.232
_exptl_absorpt_correction_T_max 0.6842
_exptl_absorpt_correction_T_min 0.5105
_exptl_absorpt_correction_type none
_exptl_crystal_colour black
_exptl_crystal_density_diffrn 1.713
_exptl_crystal_density_meas 0
_exptl_crystal_density_method 'not measured'
_exptl_crystal_description prism
_exptl_crystal_F_000 2240
_exptl_crystal_size_max 0.35
_exptl_crystal_size_mid 0.34
_exptl_crystal_size_min 0.18
_refine_diff_density_max 0.353
_refine_diff_density_min -0.345
_refine_diff_density_rms 0.044
_refine_ls_extinction_method none
_refine_ls_goodness_of_fit_ref 1.045
_refine_ls_hydrogen_treatment mixed
_refine_ls_matrix_type full
_refine_ls_number_parameters 353
_refine_ls_number_reflns 4943
_refine_ls_number_restraints 0
_refine_ls_restrained_S_all 1.045
_refine_ls_R_factor_all 0.0377
_refine_ls_R_factor_gt 0.0273
_refine_ls_shift/su_max 0.001
_refine_ls_shift/su_mean 0.000
_refine_ls_structure_factor_coef Fsqd
_refine_ls_weighting_details 'calc w=1/[\s^2^(Fo^2^)+(0.0513P)^2^+1.2253P] where P=(Fo^2^+2Fc^2^)/3'
_refine_ls_weighting_scheme calc
_refine_ls_wR_factor_gt 0.0828
_refine_ls_wR_factor_ref 0.0891
_reflns_number_gt 3875
_reflns_number_total 4943
_reflns_threshold_expression >2sigma(I)
_cod_data_source_file 1267-1655.cff
_cod_data_source_block a
_cod_depositor_comments
;
The following automatic conversions were performed:
'_symmetry_cell_setting' value 'Monoclinic' changed to 'monoclinic'
according to '/home/saulius/struct/CIF-dictionaries/cif_core.dic'
dictionary named 'cif_core.dic' version 2.4.1 from 2010-06-29.

Automatic conversion script
Id: cif_fix_enum 1555 2011-01-17 13:19:09Z saulius 
;
_cod_original_cell_volume 4329.4(13)
_cod_original_sg_symbol_H-M C12/c1
_cod_database_code 8101875

loop_
_symmetry_equiv_pos_as_xyz
'x, y, z'
'-x, y, -z+1/2'
'x+1/2, y+1/2, z'
'-x+1/2, y+1/2, -z+1/2'
'-x, -y, -z'
'x, -y, z-1/2'
'-x+1/2, -y+1/2, -z'
'x+1/2, -y+1/2, z-1/2'

loop_
_atom_site_label
_atom_site_type_symbol
_atom_site_fract_x
_atom_site_fract_y
_atom_site_fract_z
_atom_site_U_iso_or_equiv
_atom_site_adp_type
_atom_site_occupancy
_atom_site_symmetry_multiplicity
_atom_site_Wyckoff_symbol
_atom_site_calc_flag
_atom_site_refinement_flags
_atom_site_disorder_assembly
_atom_site_disorder_group
Cu1 Cu 0.501669(13) 0.296713(15) 0.121144(19) 0.05643(10) Uani 1 8 f d . . .
Cu2 Cu 0.798768(13) 0.298421(16) 0.25853(2) 0.06297(10) Uani 1 8 f d . . .
Cl1 Cl 0.79085(4) 0.30201(4) 0.39311(5) 0.07638(18) Uani 1 8 f d . . .
Cl2 Cl 0.80467(4) 0.29321(4) 0.12275(5) 0.07953(18) Uani 1 8 f d . . .
N1 N 0.43502(8) 0.40203(10) 0.06667(10) 0.0483(3) Uani 1 8 f d . . .
N2 N 0.56378(7) 0.40442(9) 0.17401(10) 0.0441(3) Uani 1 8 f d . . .
N3 N 0.44047(8) 0.18961(9) 0.14087(11) 0.0462(3) Uani 1 8 f d . . .
N4 N 0.56660(8) 0.19073(9) 0.10125(11) 0.0476(3) Uani 1 8 f d . . .
C1 C 0.36914(11) 0.40096(16) 0.01936(15) 0.0610(5) Uani 1 8 f d . . .
C2 C 0.32898(11) 0.47840(18) -0.00243(15) 0.0645(6) Uani 1 8 f d . . .
C3 C 0.35748(11) 0.56058(16) 0.02216(14) 0.0568(5) Uani 1 8 f d . . .
C4 C 0.42681(9) 0.56577(13) 0.07203(12) 0.0464(4) Uani 1 8 f d . . .
C5 C 0.46149(11) 0.64868(14) 0.10088(15) 0.0582(5) Uani 1 8 f d . . .
C6 C 0.52811(12) 0.64982(13) 0.14977(16) 0.0605(5) Uani 1 8 f d . . .
C7 C 0.56560(9) 0.56779(12) 0.17583(13) 0.0469(4) Uani 1 8 f d . . .
C8 C 0.63425(11) 0.56488(15) 0.22835(15) 0.0583(5) Uani 1 8 f d . . .
C9 C 0.66602(11) 0.48379(15) 0.25005(14) 0.0585(5) Uani 1 8 f d . . .
C10 C 0.62919(10) 0.40578(14) 0.22240(14) 0.0530(4) Uani 1 8 f d . . .
C11 C 0.53285(8) 0.48524(11) 0.14940(11) 0.0392(3) Uani 1 8 f d . . .
C12 C 0.46246(8) 0.48385(11) 0.09414(11) 0.0398(3) Uani 1 8 f d . . .
C13 C 0.37577(11) 0.18937(14) 0.15360(15) 0.0551(5) Uani 1 8 f d . . .
C14 C 0.33908(11) 0.11113(15) 0.16147(15) 0.0577(5) Uani 1 8 f d . . .
C15 C 0.36926(11) 0.02983(15) 0.15593(14) 0.0558(5) Uani 1 8 f d . . .
C16 C 0.43715(9) 0.02607(12) 0.13988(12) 0.0451(4) Uani 1 8 f d . . .
C17 C 0.47294(11) -0.05600(13) 0.13146(14) 0.0537(5) Uani 1 8 f d . . .
C18 C 0.53795(11) -0.05564(13) 0.11623(14) 0.0531(5) Uani 1 8 f d . . .
C19 C 0.57302(9) 0.02727(12) 0.10707(11) 0.0452(4) Uani 1 8 f d . . .
C20 C 0.64065(11) 0.03194(15) 0.09105(14) 0.0555(5) Uani 1 8 f d . . .
C21 C 0.66962(11) 0.11361(15) 0.08301(15) 0.0604(5) Uani 1 8 f d . . .
C22 C 0.63095(11) 0.19161(14) 0.08743(15) 0.0569(5) Uani 1 8 f d . . .
C23 C 0.53859(9) 0.10903(11) 0.11331(11) 0.0402(4) Uani 1 8 f d . . .
C24 C 0.47006(8) 0.10845(11) 0.13195(11) 0.0397(3) Uani 1 8 f d . . .
H1 H 0.3531(12) 0.3439(18) 0.0020(15) 0.067(6) Uiso 1 8 f d . . .
H2 H 0.2838(14) 0.4715(18) -0.0337(18) 0.090(8) Uiso 1 8 f d . . .
H3 H 0.3301(12) 0.6098(16) 0.0101(15) 0.063(6) Uiso 1 8 f d . . .
H5 H 0.4370(13) 0.7012(14) 0.0865(16) 0.061(6) Uiso 1 8 f d . . .
H6 H 0.5527(15) 0.7037(15) 0.1648(18) 0.077(8) Uiso 1 8 f d . . .
H8 H 0.6589(14) 0.6161(18) 0.2487(17) 0.082(8) Uiso 1 8 f d . . .
H9 H 0.7121(13) 0.4797(17) 0.2853(17) 0.080(7) Uiso 1 8 f d . . .
H10 H 0.6495(10) 0.3496(16) 0.2370(13) 0.055(6) Uiso 1 8 f d . . .
H13 H 0.3545(10) 0.2431(17) 0.1578(14) 0.056(6) Uiso 1 8 f d . . .
H14 H 0.2956(13) 0.1156(15) 0.1717(15) 0.068(7) Uiso 1 8 f d . . .
H15 H 0.3474(11) -0.0233(17) 0.1655(15) 0.069(7) Uiso 1 8 f d . . .
H17 H 0.4489(12) -0.1095(16) 0.1343(15) 0.064(6) Uiso 1 8 f d . . .
H18 H 0.5614(12) -0.1046(15) 0.1125(15) 0.063(6) Uiso 1 8 f d . . .
H20 H 0.6632(11) -0.0193(15) 0.0825(14) 0.063(6) Uiso 1 8 f d . . .
H21 H 0.7137(14) 0.1204(16) 0.0728(17) 0.078(7) Uiso 1 8 f d . . .
H22 H 0.6492(10) 0.2486(16) 0.0780(14) 0.056(6) Uiso 1 8 f d . . .

loop_
_atom_site_aniso_label
_atom_site_aniso_U_11
_atom_site_aniso_U_22
_atom_site_aniso_U_33
_atom_site_aniso_U_23
_atom_site_aniso_U_13
_atom_site_aniso_U_12
Cu1 0.05753(16) 0.02929(14) 0.08031(19) -0.00077(10) 0.01106(13) -0.00075(9)
Cu2 0.05022(16) 0.04326(16) 0.0942(2) 0.00718(12) 0.01372(13) 0.00045(10)
Cl1 0.0757(4) 0.0589(4) 0.0914(4) 0.0149(3) 0.0122(3) -0.0088(3)
Cl2 0.0797(4) 0.0638(4) 0.0994(5) -0.0047(3) 0.0294(3) -0.0123(3)
N1 0.0477(8) 0.0417(8) 0.0523(8) -0.0023(7) 0.0044(6) -0.0031(6)
N2 0.0445(7) 0.0334(7) 0.0528(8) 0.0032(6) 0.0078(6) 0.0007(6)
N3 0.0458(8) 0.0352(8) 0.0563(9) -0.0055(6) 0.0089(6) 0.0006(6)
N4 0.0474(8) 0.0347(8) 0.0600(9) 0.0036(6) 0.0107(7) 0.0008(6)
C1 0.0545(11) 0.0592(13) 0.0633(12) -0.0099(10) 0.0012(9) -0.0106(10)
C2 0.0430(10) 0.0838(17) 0.0602(12) 0.0018(11) -0.0018(9) 0.0025(11)
C3 0.0492(11) 0.0618(13) 0.0579(12) 0.0106(10) 0.0087(8) 0.0116(10)
C4 0.0455(9) 0.0456(10) 0.0493(10) 0.0068(8) 0.0129(7) 0.0076(8)
C5 0.0618(12) 0.0361(10) 0.0769(13) 0.0067(9) 0.0162(10) 0.0109(9)
C6 0.0628(12) 0.0323(10) 0.0851(14) -0.0008(9) 0.0138(11) -0.0030(9)
C7 0.0484(9) 0.0364(9) 0.0560(10) -0.0014(8) 0.0123(8) -0.0044(7)
C8 0.0531(11) 0.0469(12) 0.0707(13) -0.0070(10) 0.0056(9) -0.0118(9)
C9 0.0444(10) 0.0611(13) 0.0638(12) 0.0023(10) -0.0011(9) -0.0027(9)
C10 0.0480(10) 0.0452(11) 0.0619(11) 0.0108(9) 0.0040(8) 0.0066(8)
C11 0.0416(8) 0.0335(8) 0.0429(8) 0.0028(6) 0.0108(7) 0.0004(7)
C12 0.0418(8) 0.0362(9) 0.0419(9) 0.0006(7) 0.0108(7) 0.0007(7)
C13 0.0500(11) 0.0460(11) 0.0691(13) -0.0121(9) 0.0128(9) 0.0016(9)
C14 0.0447(10) 0.0622(14) 0.0669(12) -0.0075(10) 0.0139(9) -0.0056(9)
C15 0.0513(11) 0.0512(12) 0.0624(12) -0.0022(9) 0.0076(9) -0.0133(9)
C16 0.0490(9) 0.0374(9) 0.0449(9) -0.0020(7) 0.0018(7) -0.0056(7)
C17 0.0605(12) 0.0335(10) 0.0620(12) 0.0011(8) 0.0030(9) -0.0058(9)
C18 0.0603(12) 0.0322(9) 0.0618(12) -0.0014(8) 0.0033(9) 0.0064(8)
C19 0.0494(9) 0.0393(9) 0.0426(9) 0.0013(7) 0.0019(7) 0.0064(8)
C20 0.0556(11) 0.0513(12) 0.0588(12) 0.0043(9) 0.0116(9) 0.0147(9)
C21 0.0489(11) 0.0633(14) 0.0722(13) 0.0102(10) 0.0203(9) 0.0087(10)
C22 0.0528(11) 0.0474(12) 0.0722(13) 0.0120(9) 0.0175(9) -0.0015(9)
C23 0.0439(9) 0.0336(8) 0.0405(8) -0.0002(6) 0.0039(6) 0.0010(7)
C24 0.0425(8) 0.0343(9) 0.0385(8) -0.0025(6) 0.0011(6) -0.0004(7)

loop_
_atom_type_symbol
_atom_type_description
_atom_type_scat_dispersion_real
_atom_type_scat_dispersion_imag
_atom_type_scat_source
C C 0.0033 0.0016 'International Tables Vol C Tables 4.2.6.8 and 6.1.1.4'
H H 0.0000 0.0000 'International Tables Vol C Tables 4.2.6.8 and 6.1.1.4'
N N 0.0061 0.0033 'International Tables Vol C Tables 4.2.6.8 and 6.1.1.4'
Cl Cl 0.1484 0.1585 'International Tables Vol C Tables 4.2.6.8 and 6.1.1.4'
Cu Cu 0.3201 1.2651 'International Tables Vol C Tables 4.2.6.8 and 6.1.1.4'

loop_
_geom_angle_atom_site_label_1
_geom_angle_atom_site_label_2
_geom_angle_atom_site_label_3
_geom_angle
_geom_angle_site_symmetry_1
_geom_angle_site_symmetry_3
_geom_angle_publ_flag
N3 Cu1 N2 149.02(6) . . ?
N3 Cu1 N1 107.37(6) . . ?
N2 Cu1 N1 80.78(6) . . ?
N3 Cu1 N4 80.74(6) . . ?
N2 Cu1 N4 108.05(6) . . ?
N1 Cu1 N4 148.80(6) . . ?
Cl1 Cu2 Cl2 178.75(3) . . ?
C1 N1 C12 116.64(17) . . ?
C1 N1 Cu1 130.77(14) . . ?
C12 N1 Cu1 112.10(11) . . ?
C10 N2 C11 117.18(15) . . ?
C10 N2 Cu1 129.94(13) . . ?
C11 N2 Cu1 112.73(11) . . ?
C13 N3 C24 117.33(15) . . ?
C13 N3 Cu1 129.44(13) . . ?
C24 N3 Cu1 112.99(11) . . ?
C22 N4 C23 117.37(15) . . ?
C22 N4 Cu1 130.63(13) . . ?
C23 N4 Cu1 111.68(12) . . ?
N1 C1 C2 123.4(2) . . ?
N1 C1 H1 113.2(15) . . ?
C2 C1 H1 123.5(15) . . ?
C3 C2 C1 119.84(19) . . ?
C3 C2 H2 122.4(17) . . ?
C1 C2 H2 117.7(17) . . ?
C2 C3 C4 119.2(2) . . ?
C2 C3 H3 118.7(14) . . ?
C4 C3 H3 121.9(14) . . ?
C12 C4 C3 116.97(18) . . ?
C12 C4 C5 119.51(16) . . ?
C3 C4 C5 123.51(18) . . ?
C6 C5 C4 121.12(18) . . ?
C6 C5 H5 120.9(15) . . ?
C4 C5 H5 118.0(14) . . ?
C5 C6 C7 121.10(18) . . ?
C5 C6 H6 121.9(16) . . ?
C7 C6 H6 116.9(17) . . ?
C11 C7 C8 117.24(17) . . ?
C11 C7 C6 119.21(17) . . ?
C8 C7 C6 123.54(18) . . ?
C9 C8 C7 119.66(19) . . ?
C9 C8 H8 118.1(16) . . ?
C7 C8 H8 122.3(17) . . ?
C8 C9 C10 119.04(19) . . ?
C8 C9 H9 121.6(16) . . ?
C10 C9 H9 119.3(16) . . ?
N2 C10 C9 123.89(18) . . ?
N2 C10 H10 115.4(13) . . ?
C9 C10 H10 120.7(13) . . ?
N2 C11 C7 122.92(15) . . ?
N2 C11 C12 117.25(14) . . ?
C7 C11 C12 119.82(15) . . ?
N1 C12 C4 123.86(15) . . ?
N1 C12 C11 116.99(14) . . ?
C4 C12 C11 119.15(15) . . ?
N3 C13 C14 123.35(19) . . ?
N3 C13 H13 118.6(13) . . ?
C14 C13 H13 118.0(13) . . ?
C15 C14 C13 119.62(19) . . ?
C15 C14 H14 121.4(15) . . ?
C13 C14 H14 119.0(15) . . ?
C14 C15 C16 119.43(19) . . ?
C14 C15 H15 121.4(14) . . ?
C16 C15 H15 119.1(14) . . ?
C24 C16 C15 117.06(17) . . ?
C24 C16 C17 119.22(17) . . ?
C15 C16 C17 123.73(17) . . ?
C18 C17 C16 121.24(18) . . ?
C18 C17 H17 121.6(14) . . ?
C16 C17 H17 117.1(14) . . ?
C17 C18 C19 121.11(18) . . ?
C17 C18 H18 123.0(15) . . ?
C19 C18 H18 115.8(15) . . ?
C23 C19 C20 117.38(17) . . ?
C23 C19 C18 118.92(17) . . ?
C20 C19 C18 123.69(17) . . ?
C21 C20 C19 119.55(19) . . ?
C21 C20 H20 120.5(14) . . ?
C19 C20 H20 119.8(14) . . ?
C20 C21 C22 119.36(19) . . ?
C20 C21 H21 123.0(15) . . ?
C22 C21 H21 117.6(16) . . ?
N4 C22 C21 123.35(19) . . ?
N4 C22 H22 116.3(13) . . ?
C21 C22 H22 120.3(13) . . ?
N4 C23 C19 122.89(16) . . ?
N4 C23 C24 117.29(14) . . ?
C19 C23 C24 119.81(15) . . ?
N3 C24 C16 123.14(15) . . ?
N3 C24 C23 117.21(15) . . ?
C16 C24 C23 119.65(15) . . ?

loop_
_geom_bond_atom_site_label_1
_geom_bond_atom_site_label_2
_geom_bond_distance
_geom_bond_site_symmetry_2
_geom_bond_publ_flag
Cu1 N3 2.0571(15) . ?
Cu1 N2 2.0617(15) . ?
Cu1 N1 2.0876(15) . ?
Cu1 N4 2.0916(15) . ?
Cu2 Cl1 2.0882(9) . ?
Cu2 Cl2 2.0958(9) . ?
N1 C1 1.334(3) . ?
N1 C12 1.355(2) . ?
N2 C10 1.332(2) . ?
N2 C11 1.358(2) . ?
N3 C13 1.332(3) . ?
N3 C24 1.358(2) . ?
N4 C22 1.332(3) . ?
N4 C23 1.361(2) . ?
C1 C2 1.392(3) . ?
C1 H1 0.92(3) . ?
C2 C3 1.358(3) . ?
C2 H2 0.92(3) . ?
C3 C4 1.407(3) . ?
C3 H3 0.90(2) . ?
C4 C12 1.405(2) . ?
C4 C5 1.427(3) . ?
C5 C6 1.355(3) . ?
C5 H5 0.92(2) . ?
C6 C7 1.432(3) . ?
C6 H6 0.94(2) . ?
C7 C11 1.400(2) . ?
C7 C8 1.407(3) . ?
C8 C9 1.362(3) . ?
C8 H8 0.92(3) . ?
C9 C10 1.380(3) . ?
C9 H9 0.95(3) . ?
C10 H10 0.93(2) . ?
C11 C12 1.450(2) . ?
C13 C14 1.387(3) . ?
C13 H13 0.91(2) . ?
C14 C15 1.355(3) . ?
C14 H14 0.91(2) . ?
C15 C16 1.415(3) . ?
C15 H15 0.93(2) . ?
C16 C24 1.401(2) . ?
C16 C17 1.427(3) . ?
C17 C18 1.353(3) . ?
C17 H17 0.93(2) . ?
C18 C19 1.433(3) . ?
C18 H18 0.87(2) . ?
C19 C23 1.403(2) . ?
C19 C20 1.410(3) . ?
C20 C21 1.356(3) . ?
C20 H20 0.90(2) . ?
C21 C22 1.395(3) . ?
C21 H21 0.92(3) . ?
C22 H22 0.94(2) . ?
C23 C24 1.442(2) . ?

loop_
_geom_torsion_atom_site_label_1
_geom_torsion_atom_site_label_2
_geom_torsion_atom_site_label_3
_geom_torsion_atom_site_label_4
_geom_torsion
_geom_torsion_site_symmetry_1
_geom_torsion_site_symmetry_2
_geom_torsion_site_symmetry_3
_geom_torsion_site_symmetry_4
_geom_torsion_publ_flag
N3 Cu1 N1 C1 -24.7(2) . . . . ?
N2 Cu1 N1 C1 -173.95(19) . . . . ?
N4 Cu1 N1 C1 76.3(2) . . . . ?
N3 Cu1 N1 C12 146.83(12) . . . . ?
N2 Cu1 N1 C12 -2.40(12) . . . . ?
N4 Cu1 N1 C12 -112.16(14) . . . . ?
N3 Cu1 N2 C10 76.3(2) . . . . ?
N1 Cu1 N2 C10 -175.18(18) . . . . ?
N4 Cu1 N2 C10 -26.02(18) . . . . ?
N3 Cu1 N2 C11 -108.27(14) . . . . ?
N1 Cu1 N2 C11 0.22(12) . . . . ?
N4 Cu1 N2 C11 149.37(12) . . . . ?
N2 Cu1 N3 C13 76.0(2) . . . . ?
N1 Cu1 N3 C13 -25.21(19) . . . . ?
N4 Cu1 N3 C13 -174.20(19) . . . . ?
N2 Cu1 N3 C24 -109.79(14) . . . . ?
N1 Cu1 N3 C24 148.98(12) . . . . ?
N4 Cu1 N3 C24 -0.01(12) . . . . ?
N3 Cu1 N4 C22 -175.0(2) . . . . ?
N2 Cu1 N4 C22 -25.7(2) . . . . ?
N1 Cu1 N4 C22 76.6(2) . . . . ?
N3 Cu1 N4 C23 -1.78(12) . . . . ?
N2 Cu1 N4 C23 147.59(12) . . . . ?
N1 Cu1 N4 C23 -110.12(14) . . . . ?
C12 N1 C1 C2 0.3(3) . . . . ?
Cu1 N1 C1 C2 171.53(16) . . . . ?
N1 C1 C2 C3 2.3(4) . . . . ?
C1 C2 C3 C4 -2.0(3) . . . . ?
C2 C3 C4 C12 -0.5(3) . . . . ?
C2 C3 C4 C5 179.9(2) . . . . ?
C12 C4 C5 C6 -0.4(3) . . . . ?
C3 C4 C5 C6 179.2(2) . . . . ?
C4 C5 C6 C7 -1.3(3) . . . . ?
C5 C6 C7 C11 0.6(3) . . . . ?
C5 C6 C7 C8 -178.5(2) . . . . ?
C11 C7 C8 C9 0.9(3) . . . . ?
C6 C7 C8 C9 180.0(2) . . . . ?
C7 C8 C9 C10 -2.1(3) . . . . ?
C11 N2 C10 C9 1.5(3) . . . . ?
Cu1 N2 C10 C9 176.69(16) . . . . ?
C8 C9 C10 N2 1.0(3) . . . . ?
C10 N2 C11 C7 -2.8(3) . . . . ?
Cu1 N2 C11 C7 -178.79(13) . . . . ?
C10 N2 C11 C12 177.97(16) . . . . ?
Cu1 N2 C11 C12 1.94(19) . . . . ?
C8 C7 C11 N2 1.6(3) . . . . ?
C6 C7 C11 N2 -177.53(18) . . . . ?
C8 C7 C11 C12 -179.13(17) . . . . ?
C6 C7 C11 C12 1.7(3) . . . . ?
C1 N1 C12 C4 -3.1(3) . . . . ?
Cu1 N1 C12 C4 -175.94(13) . . . . ?
C1 N1 C12 C11 177.01(17) . . . . ?
Cu1 N1 C12 C11 4.16(19) . . . . ?
C3 C4 C12 N1 3.2(3) . . . . ?
C5 C4 C12 N1 -177.14(17) . . . . ?
C3 C4 C12 C11 -176.87(16) . . . . ?
C5 C4 C12 C11 2.8(2) . . . . ?
N2 C11 C12 N1 -4.2(2) . . . . ?
C7 C11 C12 N1 176.49(15) . . . . ?
N2 C11 C12 C4 175.89(15) . . . . ?
C7 C11 C12 C4 -3.4(2) . . . . ?
C24 N3 C13 C14 2.5(3) . . . . ?
Cu1 N3 C13 C14 176.52(16) . . . . ?
N3 C13 C14 C15 -0.2(3) . . . . ?
C13 C14 C15 C16 -1.6(3) . . . . ?
C14 C15 C16 C24 1.0(3) . . . . ?
C14 C15 C16 C17 -178.94(19) . . . . ?
C24 C16 C17 C18 0.2(3) . . . . ?
C15 C16 C17 C18 -179.9(2) . . . . ?
C16 C17 C18 C19 -0.6(3) . . . . ?
C17 C18 C19 C23 -0.6(3) . . . . ?
C17 C18 C19 C20 -179.91(19) . . . . ?
C23 C19 C20 C21 0.4(3) . . . . ?
C18 C19 C20 C21 179.77(19) . . . . ?
C19 C20 C21 C22 -2.4(3) . . . . ?
C23 N4 C22 C21 1.3(3) . . . . ?
Cu1 N4 C22 C21 174.28(17) . . . . ?
C20 C21 C22 N4 1.5(4) . . . . ?
C22 N4 C23 C19 -3.4(3) . . . . ?
Cu1 N4 C23 C19 -177.62(13) . . . . ?
C22 N4 C23 C24 177.51(17) . . . . ?
Cu1 N4 C23 C24 3.28(19) . . . . ?
C20 C19 C23 N4 2.5(3) . . . . ?
C18 C19 C23 N4 -176.84(17) . . . . ?
C20 C19 C23 C24 -178.39(16) . . . . ?
C18 C19 C23 C24 2.3(2) . . . . ?
C13 N3 C24 C16 -3.2(3) . . . . ?
Cu1 N3 C24 C16 -178.13(13) . . . . ?
C13 N3 C24 C23 176.72(16) . . . . ?
Cu1 N3 C24 C23 1.77(19) . . . . ?
C15 C16 C24 N3 1.5(3) . . . . ?
C17 C16 C24 N3 -178.61(17) . . . . ?
C15 C16 C24 C23 -178.43(16) . . . . ?
C17 C16 C24 C23 1.5(2) . . . . ?
N4 C23 C24 N3 -3.5(2) . . . . ?
C19 C23 C24 N3 177.38(15) . . . . ?
N4 C23 C24 C16 176.42(15) . . . . ?
C19 C23 C24 C16 -2.7(2) . . . . ?
